data_7157628
loop_
_publ_author_name
'He, Huan'
'Cao, Ruiyuan'
'Cao, Ruidi'
'Liu, Xiao-Yu'
'Li, Wei'
'Yu, Di'
'Li, Yuexiang'
'Liu, Miaomiao'
'Wu, Yanmei'
'Wu, Pingzhou'
'Yang, Jin-Song'
'Yan, Yunzheng'
'Yang, Jingjing'
'Zheng, Zhi-Bing'
'Zhong, Wu'
'Qin, Yong'

_publ_section_title
;
 A light- and heat-driven glycal diazidation approach to nitrogenous
 carbohydrate derivatives with antiviral activity.
;
_journal_issue 31
_journal_name_full 'Organic &amp; biomolecular chemistry'
_journal_page_first 6155
_journal_page_last 6161
_journal_paper_doi 10.1039/d0ob01172j
_journal_volume 18
_journal_year 2020
_chemical_formula_moiety 'C20 H27 N7 O12'
_chemical_formula_sum 'C20 H27 N7 O12'
_chemical_formula_weight 557.48
_space_group_crystal_system monoclinic
_space_group_IT_number 4
_space_group_name_Hall 'P 2yb'
_space_group_name_H-M_alt 'P 1 21 1'
_atom_sites_solution_hydrogens geom
_atom_sites_solution_primary iterative
_audit_creation_date 2020-01-02
_audit_creation_method
;
Olex2 1.2
(compiled 2018.05.29 svn.r3508 for OlexSys, GUI svn.r5506)
;
_audit_update_record
;
2020-01-02 deposited with the CCDC.	2020-07-17 downloaded from the CCDC.
;
_cell_angle_alpha 90
_cell_angle_beta 101.469(11)
_cell_angle_gamma 90
_cell_formula_units_Z 2
_cell_length_a 9.6273(12)
_cell_length_b 8.8714(10)
_cell_length_c 16.549(2)
_cell_measurement_reflns_used 1235
_cell_measurement_temperature 293(2)
_cell_measurement_theta_max 23.1530
_cell_measurement_theta_min 3.7500
_cell_volume 1385.2(3)
_computing_cell_refinement
;
CrysAlisPro, Agilent Technologies,
Version 1.171.37.35 (release 13-08-2014 CrysAlis171 .NET)
(compiled Aug 13 2014,18:06:01)
;
_computing_data_collection
;
CrysAlisPro, Agilent Technologies,
Version 1.171.37.35 (release 13-08-2014 CrysAlis171 .NET)
(compiled Aug 13 2014,18:06:01)
;
_computing_data_reduction
;
CrysAlisPro, Agilent Technologies,
Version 1.171.37.35 (release 13-08-2014 CrysAlis171 .NET)
(compiled Aug 13 2014,18:06:01)
;
_computing_molecular_graphics 'Olex2 (Dolomanov et al., 2009)'
_computing_publication_material 'Olex2 (Dolomanov et al., 2009)'
_computing_structure_refinement 'ShelXL (Sheldrick, 2015)'
_computing_structure_solution
;
Superflip (Palatinus & Chapuis, 2007;Palatinus & van der Lee, 2008;
Palatinus et al., 2012)
;
_diffrn_ambient_temperature 293(2)
_diffrn_detector 'CCD plate'
_diffrn_detector_area_resol_mean 16.0874
_diffrn_detector_type Eos
_diffrn_measured_fraction_theta_full 0.997
_diffrn_measured_fraction_theta_max 0.858
_diffrn_measurement_details
;
#__ type_ start__ end____ width___ exp.time_
  1 omega  -78.50    2.00   0.7000   22.5000
omega____ theta____ kappa____ phi______ frames
    -      -14.8106  -57.0000  -60.0000 115

#__ type_ start__ end____ width___ exp.time_
  2 omega  -82.00   10.40   0.7000   22.5000
omega____ theta____ kappa____ phi______ frames
    -      -14.8106  -77.0000 -150.0000 132

#__ type_ start__ end____ width___ exp.time_
  3 omega  -15.00   11.60   0.7000   22.5000
omega____ theta____ kappa____ phi______ frames
    -       16.9200   95.0000 -179.0000 38
;
_diffrn_measurement_device 'four-circle diffractometer'
_diffrn_measurement_device_type 'Xcalibur, Eos'
_diffrn_measurement_method '\w scans'
_diffrn_orient_matrix_UB_11 0.0681832000
_diffrn_orient_matrix_UB_12 -0.0145052000
_diffrn_orient_matrix_UB_13 0.0242412000
_diffrn_orient_matrix_UB_21 0.0316800000
_diffrn_orient_matrix_UB_22 0.0257861000
_diffrn_orient_matrix_UB_23 -0.0326221000
_diffrn_orient_matrix_UB_31 0.0023745000
_diffrn_orient_matrix_UB_32 0.0743059000
_diffrn_orient_matrix_UB_33 0.0160684000
_diffrn_radiation_monochromator graphite
_diffrn_radiation_probe x-ray
_diffrn_radiation_type MoK\a
_diffrn_radiation_wavelength 0.71073
_diffrn_reflns_av_R_equivalents 0.0238
_diffrn_reflns_av_unetI/netI 0.0706
_diffrn_reflns_Laue_measured_fraction_full 0.997
_diffrn_reflns_Laue_measured_fraction_max 0.858
_diffrn_reflns_limit_h_max 13
_diffrn_reflns_limit_h_min -12
_diffrn_reflns_limit_k_max 7
_diffrn_reflns_limit_k_min -11
_diffrn_reflns_limit_l_max 13
_diffrn_reflns_limit_l_min -22
_diffrn_reflns_number 6381
_diffrn_reflns_point_group_measured_fraction_full 0.755
_diffrn_reflns_point_group_measured_fraction_max 0.615
_diffrn_reflns_theta_full 25.242
_diffrn_reflns_theta_max 29.087
_diffrn_reflns_theta_min 2.969
_diffrn_source 'Enhance (Mo) X-ray Source'
_exptl_absorpt_coefficient_mu 0.112
_exptl_absorpt_correction_T_max 1.00000
_exptl_absorpt_correction_T_min 0.96830
_exptl_absorpt_correction_type multi-scan
_exptl_absorpt_process_details
;
CrysAlisPro, Agilent Technologies,
Version 1.171.37.35 (release 13-08-2014 CrysAlis171 .NET)
(compiled Aug 13 2014,18:06:01)
Empirical absorption correction using spherical harmonics,
 implemented in SCALE3 ABSPACK scaling algorithm.
;
_exptl_crystal_density_diffrn 1.337
_exptl_crystal_F_000 584
_refine_diff_density_max 0.236
_refine_diff_density_min -0.155
_refine_diff_density_rms 0.033
_refine_ls_abs_structure_details
;
 Flack x determined using 616 quotients [(I+)-(I-)]/[(I+)+(I-)]
 (Parsons, Flack and Wagner, Acta Cryst. B69 (2013) 249-259).
;
_refine_ls_abs_structure_Flack 0.8(10)
_refine_ls_extinction_method none
_refine_ls_goodness_of_fit_ref 0.950
_refine_ls_hydrogen_treatment constr
_refine_ls_matrix_type full
_refine_ls_number_parameters 381
_refine_ls_number_reflns 4555
_refine_ls_number_restraints 5
_refine_ls_restrained_S_all 0.951
_refine_ls_R_factor_all 0.1129
_refine_ls_R_factor_gt 0.0495
_refine_ls_shift/su_max 0.001
_refine_ls_shift/su_mean 0.000
_refine_ls_structure_factor_coef Fsqd
_refine_ls_weighting_details 'w=1/[\s^2^(Fo^2^)+(0.0421P)^2^] where P=(Fo^2^+2Fc^2^)/3'
_refine_ls_weighting_scheme calc
_refine_ls_wR_factor_gt 0.0969
_refine_ls_wR_factor_ref 0.1215
_reflns_Friedel_coverage 0.350
_reflns_Friedel_fraction_full 0.476
_reflns_Friedel_fraction_max 0.340
_reflns_number_gt 2348
_reflns_number_total 4555
_reflns_threshold_expression 'I > 2\s(I)'
_cod_data_source_file d0ob01172j2.cif
_cod_data_source_block 190321_s2_hh
_cod_depositor_comments 'Adding full bibliography for 7157620--7157628.cif.'
_cod_database_code 7157628
_shelx_shelxl_version_number 2014/7
_chemical_oxdiff_formula c12h12n2o3
_shelx_space_group_comment
;
The symmetry employed for this shelxl refinement is uniquely defined
by the following loop, which should always be used as a source of
symmetry information in preference to the above space-group names.
They are only intended as comments.
;
_reflns_odcompleteness_completeness 99.70
_reflns_odcompleteness_iscentric 1
_reflns_odcompleteness_theta 26.32
_olex2_refinement_description
;
1. Fixed Uiso
 At 1.2 times of:
  All C(H) groups, All C(H,H,H,H) groups, All N(H) groups
 At 1.5 times of:
  All C(H,H,H) groups
2. Restrained distances
 C19-C20 = C19A-C20A
 1.55 with sigma of 0.02
 O11-C19 = O11A-C19A
 1.38 with sigma of 0.02
3. Uiso/Uaniso restraints and constraints
Uanis(C19) = Uanis(C19A)
Uanis(O12) = Uanis(O12A)
Uanis(C20) = Uanis(C20A)
Uanis(O11) = Uanis(O11A)
Uanis(O2) = Uanis(O2A)
Uanis(O5) = Uanis(O5A)
4. Others
 Sof(O12A)=Sof(C19A)=Sof(C20A)=Sof(H20D)=Sof(H20E)=Sof(H20F)=1-FVAR(1)
 Sof(O12)=Sof(C19)=Sof(C20)=Sof(H20A)=Sof(H20B)=Sof(H20C)=FVAR(1)
 Sof(H18C)=Sof(H18D)=Sof(O11A)=1-FVAR(2)
 Sof(H18A)=Sof(H18B)=Sof(O11)=FVAR(2)
 Sof(O2A)=1-FVAR(3)
 Sof(O2)=FVAR(3)
 Sof(O5A)=1-FVAR(4)
 Sof(O5)=FVAR(4)
5.a Ternary CH refined with riding coordinates:
 C2(H2), C3(H3), C4(H4), C5(H5), C12(H12), C15(H15)
5.b Secondary CH2 refined with riding coordinates:
 C18(H18A,H18B), C18(H18C,H18D)
5.c Aromatic/amide H refined with riding coordinates:
 N7(H7)
5.d Idealised Me refined as rotating group:
 C7(H7A,H7B,H7C), C9(H9A,H9B,H9C), C11(H11A,H11B,H11C), C14(H14A,H14B,H14C),
 C17(H17A,H17B,H17C), C20(H20A,H20B,H20C), C20A(H20D,H20E,H20F)
;
_olex2_submission_special_instructions 'No special instructions were received'

loop_
_space_group_symop_operation_xyz
'x, y, z'
'-x, y+1/2, -z'

loop_
_atom_site_label
_atom_site_type_symbol
_atom_site_fract_x
_atom_site_fract_y
_atom_site_fract_z
_atom_site_U_iso_or_equiv
_atom_site_adp_type
_atom_site_occupancy
_atom_site_site_symmetry_order
_atom_site_calc_flag
_atom_site_refinement_flags_posn
_atom_site_refinement_flags_adp
_atom_site_refinement_flags_occupancy
_atom_site_disorder_assembly
_atom_site_disorder_group
O1 O 0.2609(3) 0.3491(4) 0.23086(17) 0.0558(8) Uani 1 1 d . . . . .
O3 O -0.0792(4) 0.4849(5) 0.1609(2) 0.1056(15) Uani 1 1 d . . . . .
O4 O 0.1924(3) 0.5038(3) 0.4550(2) 0.0650(9) Uani 1 1 d . . . . .
O6 O 0.5647(4) 0.5707(4) 0.4701(2) 0.0761(10) Uani 1 1 d . . . . .
O7 O 0.5418(3) 0.4456(4) 0.2668(2) 0.0661(9) Uani 1 1 d . . . . .
O8 O 0.7592(4) 0.4117(5) 0.3437(3) 0.0914(12) Uani 1 1 d . . . . .
O9 O 0.4486(4) 0.0553(5) 0.2157(2) 0.0755(11) Uani 1 1 d . . . . .
O10 O 0.3347(5) 0.0476(7) 0.0852(3) 0.142(2) Uani 1 1 d . . . . .
N1 N 0.0557(5) 0.2137(5) 0.2532(3) 0.0675(12) Uani 1 1 d . . . . .
N2 N 0.0381(5) 0.1292(7) 0.1931(4) 0.0823(15) Uani 1 1 d . . . . .
N3 N 0.0161(7) 0.0425(9) 0.1431(4) 0.144(3) Uani 1 1 d . . . . .
N4 N 0.1512(5) 0.6122(5) 0.2943(3) 0.0712(13) Uani 1 1 d . . . . .
N5 N 0.0714(6) 0.7151(6) 0.2967(3) 0.0751(14) Uani 1 1 d . . . . .
N6 N 0.0104(7) 0.8208(7) 0.2941(5) 0.133(3) Uani 1 1 d . . . . .
N7 N 0.4505(4) 0.3479(4) 0.4486(2) 0.0571(10) Uani 1 1 d . . . . .
H7 H 0.4455 0.2563 0.4649 0.068 Uiso 1 1 calc R . . . .
C1 C 0.1194(5) 0.3634(6) 0.2384(3) 0.0577(13) Uani 1 1 d . . . . .
C2 C 0.1040(5) 0.4601(5) 0.3115(3) 0.0543(12) Uani 1 1 d . . . . .
H2 H 0.0053 0.4618 0.3184 0.065 Uiso 1 1 calc R . . . .
C3 C 0.2005(5) 0.4030(5) 0.3888(3) 0.0528(12) Uani 1 1 d . . . . .
H3 H 0.1708 0.3018 0.4021 0.063 Uiso 1 1 calc R . . . .
C4 C 0.3523(4) 0.3986(5) 0.3758(2) 0.0483(11) Uani 1 1 d . . . . .
H4 H 0.3795 0.5006 0.3624 0.058 Uiso 1 1 calc R . . . .
C5 C 0.3572(4) 0.2970(5) 0.3028(3) 0.0494(11) Uani 1 1 d . . . . .
H5 H 0.3305 0.1945 0.3158 0.059 Uiso 1 1 calc R . . . .
C6 C 0.0403(6) 0.4265(8) 0.1551(4) 0.0882(19) Uani 1 1 d . . . . .
C7 C -0.1607(8) 0.5509(12) 0.0824(5) 0.171(4) Uani 1 1 d . . . . .
H7A H -0.1581 0.6589 0.0861 0.257 Uiso 1 1 calc GR . . . .
H7B H -0.2573 0.5171 0.0737 0.257 Uiso 1 1 calc GR . . . .
H7C H -0.1190 0.5191 0.0372 0.257 Uiso 1 1 calc GR . . . .
C8 C 0.1314(7) 0.4549(7) 0.5157(3) 0.0707(15) Uani 1 1 d . . . . .
C9 C 0.1351(8) 0.5727(7) 0.5800(4) 0.110(2) Uani 1 1 d . . . . .
H9A H 0.0593 0.6431 0.5625 0.166 Uiso 1 1 calc GR . . . .
H9B H 0.2242 0.6248 0.5882 0.166 Uiso 1 1 calc GR . . . .
H9C H 0.1241 0.5262 0.6307 0.166 Uiso 1 1 calc GR . . . .
C10 C 0.5497(5) 0.4405(6) 0.4916(3) 0.0597(13) Uani 1 1 d . . . . .
C11 C 0.6411(7) 0.3738(7) 0.5670(3) 0.098(2) Uani 1 1 d . . . . .
H11A H 0.6394 0.4380 0.6135 0.146 Uiso 1 1 calc GR . . . .
H11B H 0.7366 0.3648 0.5587 0.146 Uiso 1 1 calc GR . . . .
H11C H 0.6057 0.2759 0.5772 0.146 Uiso 1 1 calc GR . . . .
C12 C 0.5025(5) 0.2931(6) 0.2802(3) 0.0559(13) Uani 1 1 d . . . . .
H12 H 0.5711 0.2501 0.3262 0.067 Uiso 1 1 calc R . . . .
C13 C 0.6717(6) 0.4925(8) 0.3066(4) 0.0785(17) Uani 1 1 d . . . . .
C14 C 0.6867(7) 0.6568(8) 0.2977(5) 0.108(2) Uani 1 1 d . . . . .
H14A H 0.6021 0.7062 0.3064 0.162 Uiso 1 1 calc GR . . . .
H14B H 0.7014 0.6791 0.2433 0.162 Uiso 1 1 calc GR . . . .
H14C H 0.7663 0.6920 0.3377 0.162 Uiso 1 1 calc GR . . . .
C15 C 0.5068(5) 0.2041(6) 0.2020(3) 0.0646(14) Uani 1 1 d . . . . .
H15 H 0.4484 0.2533 0.1540 0.078 Uiso 1 1 calc R . . . .
C16 C 0.3699(7) -0.0114(10) 0.1523(4) 0.101(2) Uani 1 1 d . . . . .
C17 C 0.3272(7) -0.1673(9) 0.1722(4) 0.114(2) Uani 1 1 d . . . . .
H17A H 0.3092 -0.1692 0.2272 0.171 Uiso 1 1 calc GR . . . .
H17B H 0.4022 -0.2366 0.1682 0.171 Uiso 1 1 calc GR . . . .
H17C H 0.2429 -0.1960 0.1339 0.171 Uiso 1 1 calc GR . . . .
C18 C 0.6559(6) 0.1828(8) 0.1891(4) 0.093(2) Uani 1 1 d . . . . .
H18A H 0.7111 0.2734 0.2046 0.111 Uiso 0.609(8) 1 calc R . P A 1
H18B H 0.7010 0.0998 0.2225 0.111 Uiso 0.609(8) 1 calc R . P A 1
H18C H 0.7187 0.1647 0.2417 0.111 Uiso 0.391(8) 1 calc R . P A 2
H18D H 0.6873 0.2737 0.1655 0.111 Uiso 0.391(8) 1 calc R . P A 2
O2 O 0.090(3) 0.487(5) 0.1100(16) 0.125(5) Uani 0.30(2) 1 d . . P B 1
O5 O 0.141(3) 0.331(4) 0.5276(19) 0.107(5) Uani 0.37(3) 1 d . . P C 1
O11 O 0.6469(8) 0.1507(10) 0.1025(6) 0.087(2) Uani 0.609(8) 1 d D . P A 1
O12 O 0.6842(11) -0.0862(11) 0.1422(6) 0.129(3) Uani 0.595(6) 1 d . . P A 1
C19 C 0.6657(14) 0.0048(16) 0.0910(10) 0.089(4) Uani 0.595(6) 1 d D . P A 1
C20 C 0.654(9) -0.028(5) -0.001(2) 0.131(10) Uani 0.595(6) 1 d D . P A 1
H20A H 0.7108 0.0430 -0.0236 0.196 Uiso 0.595(6) 1 calc GR . P A 1
H20B H 0.5567 -0.0184 -0.0285 0.196 Uiso 0.595(6) 1 calc GR . P A 1
H20C H 0.6864 -0.1282 -0.0077 0.196 Uiso 0.595(6) 1 calc GR . P A 1
O2A O 0.0799(11) 0.392(2) 0.0889(7) 0.125(5) Uani 0.70(2) 1 d . . P B 2
O5A O 0.067(3) 0.333(2) 0.5142(10) 0.107(5) Uani 0.63(3) 1 d . . P C 2
O11A O 0.6631(15) 0.050(2) 0.1314(9) 0.087(2) Uani 0.391(8) 1 d D . P A 2
O12A O 0.6363(15) 0.2280(16) 0.0365(8) 0.129(3) Uani 0.405(6) 1 d . . P A 2
C19A C 0.6479(19) 0.102(3) 0.0514(11) 0.089(4) Uani 0.405(6) 1 d D . P A 2
C20A C 0.625(13) -0.031(7) -0.010(3) 0.131(10) Uani 0.405(6) 1 d D . P A 2
H20D H 0.5935 0.0064 -0.0646 0.196 Uiso 0.405(6) 1 calc GR . P A 2
H20E H 0.5544 -0.0976 0.0042 0.196 Uiso 0.405(6) 1 calc GR . P A 2
H20F H 0.7124 -0.0849 -0.0062 0.196 Uiso 0.405(6) 1 calc GR . P A 2

loop_
_atom_site_aniso_label
_atom_site_aniso_U_11
_atom_site_aniso_U_22
_atom_site_aniso_U_33
_atom_site_aniso_U_23
_atom_site_aniso_U_13
_atom_site_aniso_U_12
O1 0.0365(18) 0.082(2) 0.0479(18) 0.0096(17) 0.0053(13) -0.0022(17)
O3 0.061(3) 0.167(4) 0.079(3) 0.026(3) -0.007(2) 0.026(3)
O4 0.073(2) 0.056(2) 0.071(2) -0.0088(18) 0.0258(19) -0.0034(18)
O6 0.077(3) 0.052(2) 0.090(3) -0.006(2) -0.0028(19) -0.005(2)
O7 0.0389(19) 0.079(3) 0.080(2) 0.0090(19) 0.0111(17) -0.0109(18)
O8 0.048(2) 0.098(3) 0.121(3) -0.002(3) -0.001(2) -0.001(2)
O9 0.057(2) 0.108(3) 0.062(2) -0.027(2) 0.0124(18) -0.011(2)
O10 0.131(4) 0.205(6) 0.075(3) -0.007(4) -0.012(3) -0.051(4)
N1 0.057(3) 0.078(3) 0.066(3) -0.007(2) 0.010(2) -0.017(2)
N2 0.059(3) 0.098(4) 0.090(4) -0.009(3) 0.014(3) -0.019(3)
N3 0.142(6) 0.165(7) 0.127(5) -0.068(5) 0.035(4) -0.062(5)
N4 0.054(3) 0.062(3) 0.096(4) 0.023(2) 0.012(2) 0.003(3)
N5 0.062(3) 0.063(3) 0.099(4) 0.015(3) 0.013(3) -0.005(3)
N6 0.116(5) 0.075(4) 0.221(8) 0.015(4) 0.067(5) 0.017(4)
N7 0.064(3) 0.050(2) 0.052(2) 0.0031(19) -0.001(2) 0.003(2)
C1 0.038(3) 0.075(4) 0.060(3) 0.011(3) 0.008(2) -0.005(3)
C2 0.037(3) 0.060(3) 0.068(3) 0.007(3) 0.015(2) 0.000(2)
C3 0.053(3) 0.049(3) 0.058(3) 0.008(2) 0.013(2) -0.003(2)
C4 0.042(3) 0.054(3) 0.047(3) 0.008(2) 0.0036(19) 0.001(2)
C5 0.040(3) 0.060(3) 0.047(3) 0.008(2) 0.006(2) -0.002(2)
C6 0.047(4) 0.132(6) 0.083(5) 0.025(4) 0.004(3) 0.006(4)
C7 0.126(7) 0.258(11) 0.109(6) 0.046(7) -0.031(5) 0.051(8)
C8 0.089(4) 0.070(4) 0.057(4) -0.006(3) 0.023(3) 0.004(4)
C9 0.166(7) 0.085(4) 0.094(5) -0.024(4) 0.060(4) 0.001(5)
C10 0.059(3) 0.061(4) 0.055(3) -0.011(3) 0.001(2) 0.013(3)
C11 0.123(5) 0.080(4) 0.069(4) -0.007(3) -0.032(3) 0.013(4)
C12 0.033(3) 0.084(4) 0.048(3) 0.002(3) 0.003(2) 0.000(3)
C13 0.047(4) 0.092(5) 0.099(5) 0.002(4) 0.019(3) -0.004(4)
C14 0.072(5) 0.093(5) 0.158(7) 0.010(4) 0.021(4) -0.026(4)
C15 0.047(3) 0.096(4) 0.052(3) 0.000(3) 0.011(2) -0.012(3)
C16 0.068(4) 0.167(8) 0.071(5) -0.017(5) 0.018(4) -0.004(5)
C17 0.121(6) 0.105(5) 0.116(6) -0.021(4) 0.025(5) -0.036(5)
C18 0.059(4) 0.144(6) 0.081(4) -0.041(4) 0.030(3) -0.011(4)
O2 0.095(4) 0.228(16) 0.056(6) 0.017(7) 0.019(4) 0.058(8)
O5 0.140(14) 0.105(4) 0.097(6) -0.035(4) 0.074(10) -0.074(11)
O11 0.087(4) 0.104(7) 0.080(6) 0.004(5) 0.038(4) 0.006(5)
O12 0.174(8) 0.115(6) 0.112(6) 0.026(4) 0.060(5) 0.036(5)
C19 0.070(6) 0.114(12) 0.089(11) -0.002(8) 0.028(8) 0.009(8)
C20 0.14(3) 0.180(9) 0.084(7) -0.040(6) 0.044(14) 0.004(8)
O2A 0.095(4) 0.228(16) 0.056(6) 0.017(7) 0.019(4) 0.058(8)
O5A 0.140(14) 0.105(4) 0.097(6) -0.035(4) 0.074(10) -0.074(11)
O11A 0.087(4) 0.104(7) 0.080(6) 0.004(5) 0.038(4) 0.006(5)
O12A 0.174(8) 0.115(6) 0.112(6) 0.026(4) 0.060(5) 0.036(5)
C19A 0.070(6) 0.114(12) 0.089(11) -0.002(8) 0.028(8) 0.009(8)
C20A 0.14(3) 0.180(9) 0.084(7) -0.040(6) 0.044(14) 0.004(8)

loop_
_atom_type_symbol
_atom_type_description
_atom_type_scat_dispersion_real
_atom_type_scat_dispersion_imag
_atom_type_scat_source
C C 0.0033 0.0016 'International Tables Vol C Tables 4.2.6.8 and 6.1.1.4'
H H 0.0000 0.0000 'International Tables Vol C Tables 4.2.6.8 and 6.1.1.4'
N N 0.0061 0.0033 'International Tables Vol C Tables 4.2.6.8 and 6.1.1.4'
O O 0.0106 0.0060 'International Tables Vol C Tables 4.2.6.8 and 6.1.1.4'

loop_
_geom_angle_atom_site_label_1
_geom_angle_atom_site_label_2
_geom_angle_atom_site_label_3
_geom_angle
_geom_angle_site_symmetry_1
_geom_angle_site_symmetry_3
_geom_angle_publ_flag
C1 O1 C5 115.8(3) . . ?
C6 O3 C7 114.7(5) . . ?
C8 O4 C3 118.3(4) . . ?
C13 O7 C12 117.4(4) . . ?
C16 O9 C15 117.4(5) . . ?
N2 N1 C1 113.7(4) . . ?
N3 N2 N1 173.0(7) . . ?
N5 N4 C2 117.9(4) . . ?
N6 N5 N4 170.4(6) . . ?
C10 N7 C4 121.7(4) . . ?
O1 C1 N1 111.8(4) . . ?
O1 C1 C2 112.0(4) . . ?
O1 C1 C6 105.7(4) . . ?
N1 C1 C2 105.2(4) . . ?
N1 C1 C6 108.8(4) . . ?
C2 C1 C6 113.5(5) . . ?
N4 C2 C1 106.4(4) . . ?
N4 C2 C3 108.1(4) . . ?
C3 C2 C1 110.2(4) . . ?
O4 C3 C2 108.7(4) . . ?
O4 C3 C4 109.0(4) . . ?
C2 C3 C4 109.6(3) . . ?
N7 C4 C3 112.2(3) . . ?
N7 C4 C5 111.1(4) . . ?
C5 C4 C3 108.1(3) . . ?
O1 C5 C4 110.7(3) . . ?
O1 C5 C12 106.1(3) . . ?
C4 C5 C12 112.7(4) . . ?
O3 C6 C1 111.8(5) . . ?
O2 C6 O3 111.5(16) . . ?
O2 C6 C1 125.4(16) . . ?
O2A C6 O3 126.2(6) . . ?
O2A C6 C1 120.3(7) . . ?
O4 C8 C9 111.0(5) . . ?
O5 C8 O4 114.9(15) . . ?
O5 C8 C9 125.1(16) . . ?
O5A C8 O4 124.1(8) . . ?
O5A C8 C9 124.4(8) . . ?
O6 C10 N7 122.2(4) . . ?
O6 C10 C11 122.0(5) . . ?
N7 C10 C11 115.8(5) . . ?
O7 C12 C5 107.5(4) . . ?
O7 C12 C15 107.7(4) . . ?
C5 C12 C15 113.7(4) . . ?
O7 C13 C14 110.7(6) . . ?
O8 C13 O7 124.0(6) . . ?
O8 C13 C14 125.3(6) . . ?
O9 C15 C12 105.0(4) . . ?
O9 C15 C18 108.2(5) . . ?
C18 C15 C12 111.9(4) . . ?
O9 C16 C17 112.5(7) . . ?
O10 C16 O9 123.5(8) . . ?
O10 C16 C17 124.0(7) . . ?
C15 C18 O11A 110.4(7) . . ?
O11 C18 C15 107.2(5) . . ?
C19 O11 C18 110.6(11) . . ?
O11 C19 C20 110(2) . . ?
O12 C19 O11 125.5(14) . . ?
O12 C19 C20 124(2) . . ?
C19A O11A C18 109.2(17) . . ?
O11A C19A C20A 110(3) . . ?
O12A C19A O11A 121(2) . . ?
O12A C19A C20A 128(4) . . ?

loop_
_geom_bond_atom_site_label_1
_geom_bond_atom_site_label_2
_geom_bond_distance
_geom_bond_site_symmetry_2
_geom_bond_publ_flag
O1 C1 1.398(5) . ?
O1 C5 1.433(5) . ?
O3 C6 1.282(6) . ?
O3 C7 1.497(7) . ?
O4 C3 1.428(5) . ?
O4 C8 1.332(6) . ?
O6 C10 1.225(6) . ?
O7 C12 1.434(6) . ?
O7 C13 1.357(6) . ?
O8 C13 1.181(6) . ?
O9 C15 1.470(6) . ?
O9 C16 1.307(7) . ?
O10 C16 1.214(7) . ?
N1 N2 1.230(7) . ?
N1 C1 1.503(6) . ?
N2 N3 1.118(7) . ?
N4 N5 1.199(6) . ?
N4 C2 1.469(6) . ?
N5 N6 1.103(7) . ?
N7 C4 1.446(5) . ?
N7 C10 1.351(6) . ?
C1 C2 1.514(6) . ?
C1 C6 1.541(7) . ?
C2 C3 1.511(6) . ?
C3 C4 1.519(6) . ?
C4 C5 1.516(6) . ?
C5 C12 1.519(6) . ?
C6 O2 1.10(3) . ?
C6 O2A 1.269(15) . ?
C8 C9 1.487(7) . ?
C8 O5 1.12(4) . ?
C8 O5A 1.24(2) . ?
C10 C11 1.499(7) . ?
C12 C15 1.524(6) . ?
C13 C14 1.474(8) . ?
C15 C18 1.505(7) . ?
C16 C17 1.498(10) . ?
C18 O11 1.446(10) . ?
C18 O11A 1.529(16) . ?
O11 C19 1.325(15) . ?
O12 C19 1.158(16) . ?
C19 C20 1.53(2) . ?
O11A C19A 1.383(19) . ?
O12A C19A 1.15(2) . ?
C19A C20A 1.54(2) . ?
